data_7246031
loop_
_publ_author_name
'Kim, Kyeonghun'
'Nayab, Saira'
'Cho, Yerim'
'Jung, Hyewon'
'Yeo, Hyeonuk'
'Lee, Hyosun'
'Lee, Sang-Ho'

_publ_section_title
;
 Catalytic performance of tridentate versus bidentate Co(ii) complexes
 supported by Schiff base ligands in vinyl addition polymerization of
 norbornene
;
_journal_issue 55
_journal_name_full 'RSC Advances'
_journal_page_first 35896
_journal_page_last 35904
_journal_paper_doi 10.1039/D2RA07241F
_journal_volume 12
_journal_year 2022
_chemical_formula_sum 'C9 H14 Cl2 Co N2 S'
_chemical_formula_weight 312.11
_space_group_crystal_system monoclinic
_space_group_IT_number 14
_space_group_name_Hall '-P 2ybc'
_space_group_name_H-M_alt 'P 1 21/c 1'
_atom_sites_solution_hydrogens geom
_audit_creation_method SHELXL-2018/3
_audit_update_record
;
2022-09-10 deposited with the CCDC.	2022-12-08 downloaded from the CCDC.
;
_cell_angle_alpha 90
_cell_angle_beta 108.05(3)
_cell_angle_gamma 90
_cell_formula_units_Z 4
_cell_length_a 9.7710(19)
_cell_length_b 11.046(2)
_cell_length_c 12.622(3)
_cell_measurement_reflns_used 37645
_cell_measurement_temperature 220(2)
_cell_measurement_theta_max 33.548
_cell_measurement_theta_min 0.361
_cell_volume 1295.3(5)
_computing_cell_refinement 'HKL3000sm (Otwinowski & Minor, 1997)'
_computing_data_collection 'PAL BL2D-SMDC Program (Shin et. al, 2016)'
_computing_data_reduction 'HKL3000sm (Otwinowski & Minor, 1997)'
_computing_structure_refinement SHELXL
_computing_structure_solution 'SHELXT 2018/2 (Sheldrick, 2018)'
_diffrn_ambient_temperature 220(2)
_diffrn_measured_fraction_theta_full 1.000
_diffrn_measured_fraction_theta_max 0.854
_diffrn_measurement_device_type 'Rayonix MX225HS CCD area detector'
_diffrn_measurement_method 'omega scan'
_diffrn_radiation_type synchrotron
_diffrn_radiation_wavelength 0.630
_diffrn_reflns_av_R_equivalents 0.0801
_diffrn_reflns_av_unetI/netI 0.0632
_diffrn_reflns_Laue_measured_fraction_full 1.000
_diffrn_reflns_Laue_measured_fraction_max 0.854
_diffrn_reflns_limit_h_max 15
_diffrn_reflns_limit_h_min -15
_diffrn_reflns_limit_k_max 19
_diffrn_reflns_limit_k_min -19
_diffrn_reflns_limit_l_max 21
_diffrn_reflns_limit_l_min -21
_diffrn_reflns_number 20842
_diffrn_reflns_point_group_measured_fraction_full 1.000
_diffrn_reflns_point_group_measured_fraction_max 0.854
_diffrn_reflns_theta_full 22.210
_diffrn_reflns_theta_max 33.447
_diffrn_reflns_theta_min 1.943
_diffrn_source 'PLSII 2D bending magnet'
_exptl_absorpt_coefficient_mu 1.324
_exptl_absorpt_correction_T_max 1.000
_exptl_absorpt_correction_T_min 0.953
_exptl_absorpt_correction_type empirical
_exptl_absorpt_process_details 'HKL3000sm Scalepack(Otwinowski et.al,2003)'
_exptl_crystal_colour blue
_exptl_crystal_density_diffrn 1.601
_exptl_crystal_description block
_exptl_crystal_F_000 636
_exptl_crystal_size_max 0.034
_exptl_crystal_size_mid 0.029
_exptl_crystal_size_min 0.018
_refine_diff_density_max 1.763
_refine_diff_density_min -1.781
_refine_diff_density_rms 0.174
_refine_ls_extinction_method none
_refine_ls_goodness_of_fit_ref 1.145
_refine_ls_hydrogen_treatment constr
_refine_ls_matrix_type full
_refine_ls_number_parameters 138
_refine_ls_number_reflns 6206
_refine_ls_number_restraints 0
_refine_ls_restrained_S_all 1.145
_refine_ls_R_factor_all 0.0898
_refine_ls_R_factor_gt 0.0673
_refine_ls_shift/su_max 0.000
_refine_ls_shift/su_mean 0.000
_refine_ls_structure_factor_coef Fsqd
_refine_ls_weighting_details 'w=1/[\s^2^(Fo^2^)+(0.1265P)^2^] where P=(Fo^2^+2Fc^2^)/3'
_refine_ls_weighting_scheme calc
_refine_ls_wR_factor_gt 0.2109
_refine_ls_wR_factor_ref 0.2252
_reflns_Friedel_coverage 0.000
_reflns_number_gt 4260
_reflns_number_total 6206
_reflns_threshold_expression 'I > 2\s(I)'
_cod_data_source_file d2ra07241f2.cif
_cod_data_source_block P-1CoCl_a
_cod_original_sg_symbol_H-M 'P 21/c'
_cod_database_code 7246031
_shelx_shelxl_version_number 2018/3
_shelx_space_group_comment
;
The symmetry employed for this shelxl refinement is uniquely defined
by the following loop, which should always be used as a source of
symmetry information in preference to the above space-group names.
They are only intended as comments.
;
_shelx_estimated_absorpt_t_min 0.956
_shelx_estimated_absorpt_t_max 0.977

loop_
_space_group_symop_operation_xyz
'x, y, z'
'-x, y+1/2, -z+1/2'
'-x, -y, -z'
'x, -y-1/2, z-1/2'

loop_
_atom_site_label
_atom_site_type_symbol
_atom_site_fract_x
_atom_site_fract_y
_atom_site_fract_z
_atom_site_U_iso_or_equiv
_atom_site_adp_type
_atom_site_occupancy
_atom_site_site_symmetry_order
_atom_site_calc_flag
_atom_site_refinement_flags_posn
_atom_site_refinement_flags_adp
_atom_site_refinement_flags_occupancy
_atom_site_disorder_assembly
_atom_site_disorder_group
Co1 Co 0.76071(4) 0.35940(3) 0.54423(3) 0.02090(11) Uani 1 1 d . . . . .
Cl1 Cl 0.63961(8) 0.44108(8) 0.37974(6) 0.03291(18) Uani 1 1 d . . . . .
N1 N 0.6525(2) 0.3218(2) 0.65492(18) 0.0223(4) Uani 1 1 d . . . . .
S1 S 0.49016(9) 0.15852(8) 0.44188(7) 0.03509(19) Uani 1 1 d . . . . .
C1 C 0.3391(4) 0.0801(3) 0.3885(3) 0.0403(8) Uani 1 1 d . . . . .
H00L H 0.315509 0.041440 0.318813 0.048 Uiso 1 1 calc R U . . .
N2 N 0.8654(2) 0.4908(2) 0.65846(19) 0.0236(4) Uani 1 1 d . . . . .
Cl2 Cl 0.92558(8) 0.21848(7) 0.54329(7) 0.03435(18) Uani 1 1 d . . . . .
C2 C 0.2546(3) 0.0771(3) 0.4534(3) 0.0404(8) Uani 1 1 d . . . . .
H00H H 0.166258 0.035546 0.432647 0.048 Uiso 1 1 calc R U . . .
C3 C 0.3078(2) 0.1424(2) 0.5593(2) 0.0193(4) Uani 1 1 d . . . . .
H3 H 0.263522 0.149352 0.615347 0.023 Uiso 1 1 calc R U . . .
C4 C 0.4479(3) 0.1956(2) 0.5583(2) 0.0230(5) Uani 1 1 d . . . . .
C6 C 0.7196(3) 0.3886(3) 0.7606(2) 0.0312(6) Uani 1 1 d . . . . .
H00C H 0.727056 0.335192 0.824151 0.037 Uiso 1 1 calc R U . . .
H00D H 0.659129 0.457828 0.765454 0.037 Uiso 1 1 calc R U . . .
C5 C 0.5355(3) 0.2668(3) 0.6502(2) 0.0233(5) Uani 1 1 d . . . . .
H5 H 0.503450 0.273490 0.712868 0.028 Uiso 1 1 calc R U . . .
C7 C 0.8679(3) 0.4325(3) 0.7647(2) 0.0261(5) Uani 1 1 d . . . . .
H7 H 0.902647 0.490645 0.825837 0.031 Uiso 1 1 calc R U . . .
H00B H 0.934655 0.363825 0.779548 0.031 Uiso 1 1 calc R U . . .
C9 C 1.0142(3) 0.5175(4) 0.6606(3) 0.0378(7) Uani 1 1 d . . . . .
H00E H 1.059499 0.570135 0.723070 0.057 Uiso 1 1 calc R U . . .
H00F H 1.012689 0.557248 0.591698 0.057 Uiso 1 1 calc R U . . .
H00G H 1.068149 0.442519 0.668260 0.057 Uiso 1 1 calc R U . . .
C8 C 0.7824(4) 0.6058(3) 0.6436(3) 0.0411(8) Uani 1 1 d . . . . .
H00I H 0.828980 0.661092 0.703705 0.062 Uiso 1 1 calc R U . . .
H00J H 0.685307 0.589177 0.644638 0.062 Uiso 1 1 calc R U . . .
H00K H 0.778685 0.642263 0.572869 0.062 Uiso 1 1 calc R U . . .

loop_
_atom_site_aniso_label
_atom_site_aniso_U_11
_atom_site_aniso_U_22
_atom_site_aniso_U_33
_atom_site_aniso_U_23
_atom_site_aniso_U_13
_atom_site_aniso_U_12
Co1 0.01744(17) 0.0272(2) 0.01915(17) 0.00110(13) 0.00728(12) -0.00080(12)
Cl1 0.0284(3) 0.0441(4) 0.0242(3) 0.0090(3) 0.0054(2) -0.0003(3)
N1 0.0200(9) 0.0288(10) 0.0188(8) -0.0003(9) 0.0072(7) -0.0024(8)
S1 0.0328(4) 0.0406(4) 0.0347(4) -0.0029(3) 0.0147(3) -0.0017(3)
C1 0.0472(19) 0.0382(17) 0.0300(14) -0.0037(14) 0.0040(13) 0.0052(15)
N2 0.0200(9) 0.0243(10) 0.0252(10) 0.0022(9) 0.0053(7) -0.0026(8)
Cl2 0.0301(3) 0.0325(3) 0.0417(4) -0.0013(3) 0.0130(3) 0.0065(3)
C2 0.0246(13) 0.0358(16) 0.051(2) 0.0032(15) -0.0031(13) -0.0098(12)
C3 0.0119(8) 0.0215(10) 0.0217(10) 0.0043(9) 0.0012(7) -0.0013(7)
C4 0.0209(10) 0.0257(11) 0.0237(10) 0.0015(10) 0.0089(8) -0.0007(9)
C6 0.0277(12) 0.0469(16) 0.0210(11) -0.0086(12) 0.0106(9) -0.0127(12)
C5 0.0227(10) 0.0283(12) 0.0214(10) 0.0011(10) 0.0104(8) -0.0006(9)
C7 0.0224(11) 0.0332(13) 0.0209(10) -0.0007(10) 0.0039(8) -0.0031(10)
C9 0.0263(13) 0.0489(18) 0.0398(16) -0.0071(15) 0.0127(12) -0.0158(13)
C8 0.0464(19) 0.0296(14) 0.0435(18) 0.0039(15) 0.0083(15) 0.0093(14)

loop_
_atom_type_symbol
_atom_type_description
_atom_type_scat_dispersion_real
_atom_type_scat_dispersion_imag
_atom_type_scat_source
C C 0.0024 0.0013 'International Tables Vol C Tables 4.2.6.8 and 6.1.1.4'
H H 0.0000 0.0000 'International Tables Vol C Tables 4.2.6.8 and 6.1.1.4'
N N 0.0048 0.0026 'International Tables Vol C Tables 4.2.6.8 and 6.1.1.4'
S S 0.1034 0.0984 'International Tables Vol C Tables 4.2.6.8 and 6.1.1.4'
Cl Cl 0.1242 0.1265 'International Tables Vol C Tables 4.2.6.8 and 6.1.1.4'
Co Co 0.3355 0.7890 'International Tables Vol C Tables 4.2.6.8 and 6.1.1.4'

loop_
_geom_angle_atom_site_label_1
_geom_angle_atom_site_label_2
_geom_angle_atom_site_label_3
_geom_angle
_geom_angle_site_symmetry_1
_geom_angle_site_symmetry_3
_geom_angle_publ_flag
N1 Co1 N2 85.13(9) . . ?
N1 Co1 Cl1 118.72(7) . . ?
N2 Co1 Cl1 111.57(7) . . ?
N1 Co1 Cl2 112.84(7) . . ?
N2 Co1 Cl2 106.76(7) . . ?
Cl1 Co1 Cl2 116.70(4) . . ?
C5 N1 C6 114.6(2) . . ?
C5 N1 Co1 135.24(19) . . ?
C6 N1 Co1 109.60(16) . . ?
C1 S1 C4 93.06(17) . . ?
C2 C1 S1 113.9(3) . . ?
C2 C1 H00L 123.0 . . ?
S1 C1 H00L 123.0 . . ?
C9 N2 C7 109.3(2) . . ?
C9 N2 C8 109.1(3) . . ?
C7 N2 C8 109.9(3) . . ?
C9 N2 Co1 115.0(2) . . ?
C7 N2 Co1 101.03(17) . . ?
C8 N2 Co1 112.2(2) . . ?
C1 C2 C3 115.9(3) . . ?
C1 C2 H00H 122.1 . . ?
C3 C2 H00H 122.1 . . ?
C2 C3 C4 104.7(2) . . ?
C2 C3 H3 127.6 . . ?
C4 C3 H3 127.6 . . ?
C5 C4 C3 121.7(2) . . ?
C5 C4 S1 125.8(2) . . ?
C3 C4 S1 112.44(19) . . ?
N1 C6 C7 110.0(2) . . ?
N1 C6 H00C 109.7 . . ?
C7 C6 H00C 109.7 . . ?
N1 C6 H00D 109.7 . . ?
C7 C6 H00D 109.7 . . ?
H00C C6 H00D 108.2 . . ?
N1 C5 C4 126.6(2) . . ?
N1 C5 H5 116.7 . . ?
C4 C5 H5 116.7 . . ?
N2 C7 C6 111.2(2) . . ?
N2 C7 H7 109.4 . . ?
C6 C7 H7 109.4 . . ?
N2 C7 H00B 109.4 . . ?
C6 C7 H00B 109.4 . . ?
H7 C7 H00B 108.0 . . ?
N2 C9 H00E 109.5 . . ?
N2 C9 H00F 109.5 . . ?
H00E C9 H00F 109.5 . . ?
N2 C9 H00G 109.5 . . ?
H00E C9 H00G 109.5 . . ?
H00F C9 H00G 109.5 . . ?
N2 C8 H00I 109.5 . . ?
N2 C8 H00J 109.5 . . ?
H00I C8 H00J 109.5 . . ?
N2 C8 H00K 109.5 . . ?
H00I C8 H00K 109.5 . . ?
H00J C8 H00K 109.5 . . ?

loop_
_geom_bond_atom_site_label_1
_geom_bond_atom_site_label_2
_geom_bond_distance
_geom_bond_site_symmetry_2
_geom_bond_publ_flag
Co1 N1 2.039(2) . ?
Co1 N2 2.078(2) . ?
Co1 Cl1 2.2365(10) . ?
Co1 Cl2 2.2428(9) . ?
N1 C5 1.279(3) . ?
N1 C6 1.487(4) . ?
S1 C1 1.663(4) . ?
S1 C4 1.695(3) . ?
C1 C2 1.332(6) . ?
C1 H00L 0.9400 . ?
N2 C9 1.476(4) . ?
N2 C7 1.481(4) . ?
N2 C8 1.488(4) . ?
C2 C3 1.465(4) . ?
C2 H00H 0.9400 . ?
C3 C4 1.494(3) . ?
C3 H3 0.9400 . ?
C4 C5 1.442(4) . ?
C6 C7 1.514(4) . ?
C6 H00C 0.9800 . ?
C6 H00D 0.9800 . ?
C5 H5 0.9400 . ?
C7 H7 0.9800 . ?
C7 H00B 0.9800 . ?
C9 H00E 0.9700 . ?
C9 H00F 0.9700 . ?
C9 H00G 0.9700 . ?
C8 H00I 0.9700 . ?
C8 H00J 0.9700 . ?
C8 H00K 0.9700 . ?

loop_
_geom_torsion_atom_site_label_1
_geom_torsion_atom_site_label_2
_geom_torsion_atom_site_label_3
_geom_torsion_atom_site_label_4
_geom_torsion
_geom_torsion_site_symmetry_1
_geom_torsion_site_symmetry_2
_geom_torsion_site_symmetry_3
_geom_torsion_site_symmetry_4
_geom_torsion_publ_flag
C4 S1 C1 C2 -0.8(3) . . . . ?
S1 C1 C2 C3 0.1(4) . . . . ?
C1 C2 C3 C4 0.7(4) . . . . ?
C2 C3 C4 C5 -179.4(3) . . . . ?
C2 C3 C4 S1 -1.2(3) . . . . ?
C1 S1 C4 C5 179.3(3) . . . . ?
C1 S1 C4 C3 1.2(2) . . . . ?
C5 N1 C6 C7 170.8(3) . . . . ?
Co1 N1 C6 C7 -16.2(3) . . . . ?
C6 N1 C5 C4 179.9(3) . . . . ?
Co1 N1 C5 C4 9.3(5) . . . . ?
C3 C4 C5 N1 -175.7(3) . . . . ?
S1 C4 C5 N1 6.3(4) . . . . ?
C9 N2 C7 C6 -172.5(3) . . . . ?
C8 N2 C7 C6 67.7(3) . . . . ?
Co1 N2 C7 C6 -50.9(3) . . . . ?
N1 C6 C7 N2 46.9(4) . . . . ?
